data_7210290
loop_
_publ_author_name
'Liu, Ju Yan'
'Liu, Zhong Yi'
'Zhang, Li Jun'
'Wang, You You'
'Yang, Pan'
'Wang, Ying'
'Ding, Bin'
'Zhao, Xiao Jun'

_publ_section_title
;
 Synthesis, structure, and characterization of a series of Ag(i), Cu(ii)
 and Ni(ii) complexes based on 2,5-dimethyl-1,3,4-thiodiazole
;
_journal_issue 32
_journal_name_full CrystEngComm
_journal_page_first 6413
_journal_paper_doi 10.1039/c3ce40672e
_journal_volume 15
_journal_year 2013
_chemical_formula_moiety 'C12 H12 Ag2 F6 N4 O4 S2'
_chemical_formula_sum 'C12 H12 Ag2 F6 N4 O4 S2'
_chemical_formula_weight 670.12
_chemical_name_systematic
;
 ? 
;
_space_group_crystal_system triclinic
_space_group_IT_number 2
_space_group_name_Hall '-P 1'
_space_group_name_H-M_alt 'P -1'
_symmetry_space_group_name_Hall '-P 1'
_symmetry_space_group_name_H-M 'P -1'
_atom_sites_solution_hydrogens geom
_atom_sites_solution_primary direct
_atom_sites_solution_secondary difmap
_audit_creation_date 2013-05-16
_audit_creation_method
;
  Olex2 1.2
  (compiled Apr 23 2013 17:54:37, GUI svn.r4466)
;
_cell_angle_alpha 70.620(2)
_cell_angle_beta 79.114(2)
_cell_angle_gamma 74.141(2)
_cell_formula_units_Z 2
_cell_length_a 8.9829(13)
_cell_length_b 11.1316(16)
_cell_length_c 11.1548(16)
_cell_measurement_reflns_used 2914
_cell_measurement_temperature 296(2)
_cell_measurement_theta_max 28.23
_cell_measurement_theta_min 2.73
_cell_volume 1006.2(3)
_computing_molecular_graphics
;
O. V. Dolomanov, L. J. Bourhis, R. J. Gildea, J. A. K. Howard and H. Puschmann,
OLEX2: a complete structure solution, refinement and analysis program.
J. Appl. Cryst. (2009). 42, 339-341.
;
_computing_publication_material
;
O. V. Dolomanov, L. J. Bourhis, R. J. Gildea, J. A. K. Howard and H. Puschmann,
OLEX2: a complete structure solution, refinement and analysis program.
J. Appl. Cryst. (2009). 42, 339-341.
;
_computing_structure_refinement
;
SHELXL, G.M. Sheldrick, Acta Cryst.
(2008). A64, 112-122
;
_computing_structure_solution 'SHELXS-97 (Sheldrick, 1990)'
_diffrn_ambient_temperature 296.15
_diffrn_measured_fraction_theta_full 0.994
_diffrn_measured_fraction_theta_max 0.994
_diffrn_measurement_device_type 'Bruker APEX-II CCD'
_diffrn_measurement_method '\f and \w scans'
_diffrn_radiation_monochromator graphite
_diffrn_radiation_type MoK\a
_diffrn_radiation_wavelength 0.71073
_diffrn_reflns_av_R_equivalents 0.0228
_diffrn_reflns_av_unetI/netI 0.0358
_diffrn_reflns_limit_h_max 7
_diffrn_reflns_limit_h_min -10
_diffrn_reflns_limit_k_max 13
_diffrn_reflns_limit_k_min -13
_diffrn_reflns_limit_l_max 13
_diffrn_reflns_limit_l_min -13
_diffrn_reflns_number 5185
_diffrn_reflns_theta_full 25.00
_diffrn_reflns_theta_max 25.00
_diffrn_reflns_theta_min 1.95
_diffrn_source 'fine-focus sealed tube'
_diffrn_standards_number 0
_exptl_absorpt_coefficient_mu 2.235
_exptl_absorpt_correction_T_max 0.7457
_exptl_absorpt_correction_T_min 0.6133
_exptl_absorpt_correction_type multi-scan
_exptl_absorpt_process_details
;
SADABS-2008/1 (Bruker,2008) was used for absorption correction.
wR2(int) was 0.0999 before and 0.0286 after correction.
The Ratio of minimum to maximum transmission is 0.8224.
The \l/2 correction factor is 0.0015.
;
_exptl_crystal_density_diffrn 2.212
_exptl_crystal_density_method 'not measured'
_exptl_crystal_F_000 648
_exptl_crystal_size_max 0.15
_exptl_crystal_size_mid 0.14
_exptl_crystal_size_min 0.13
_refine_diff_density_max 0.704
_refine_diff_density_min -1.262
_refine_diff_density_rms 0.099
_refine_ls_extinction_coef 0.0448(17)
_refine_ls_extinction_expression Fc^*^=kFc[1+0.001xFc^2^\l^3^/sin(2\q)]^-1/4^
_refine_ls_extinction_method SHELXL
_refine_ls_goodness_of_fit_ref 1.063
_refine_ls_hydrogen_treatment constr
_refine_ls_matrix_type full
_refine_ls_number_parameters 338
_refine_ls_number_reflns 3528
_refine_ls_number_restraints 117
_refine_ls_restrained_S_all 1.121
_refine_ls_R_factor_all 0.0405
_refine_ls_R_factor_gt 0.0363
_refine_ls_shift/su_max 0.000
_refine_ls_shift/su_mean 0.000
_refine_ls_structure_factor_coef Fsqd
_refine_ls_weighting_details 'calc w=1/[\s^2^(Fo^2^)+(0.0412P)^2^+1.4891P] where P=(Fo^2^+2Fc^2^)/3'
_refine_ls_weighting_scheme calc
_refine_ls_wR_factor_gt 0.0892
_refine_ls_wR_factor_ref 0.0937
_reflns_number_gt 3122
_reflns_number_total 3528
_reflns_threshold_expression >2sigma(I)
_cod_data_source_file c3ce40672e.txt
_cod_data_source_block 2
_cod_depositor_comments
;
The following automatic conversions were performed:

'_exptl_absorpt_correction_type' value 'MULTI-SCAN' changed to
'multi-scan' according to
/home/saulius/struct/CIF-dictionaries/cif_core.dic dictionary named
'cif_core.dic' version 2.4.2 from 2011-04-26.

Automatic conversion script
Id: cif_fix_values 1891 2012-01-12 08:04:46Z andrius 
;
_cod_database_code 7210290
_olex2_refinement_description
;
1. Fixed Uiso
 At 1.5 times of:
  All C(H,H,H) groups
2. Restrained distances
 F4-C12 = F5-C12 = F6-C12 = F4'-C12 = F5'-C12 = F6'-C12
 1.35 with sigma of 0.01
 O3-O4 = O2B-O1A
 2.2 with sigma of 0.01
 O1B-O2A
 2.2 with sigma of 0.01
 F4-F5 \\sim F4-F6 \\sim F5-F6
 with sigma of 0.001
 F4'-F5' \\sim F4'-F6' \\sim F5'-F6'
 with sigma of 0.001
3. Uiso/Uaniso restraints and constraints
F2B \\sim F2A: within 1.7A with sigma of 0.01 and sigma for terminal atoms of 0.02
Uanis(O1B) \\sim Ueq, Uanis(O1A) \\sim Ueq, Uanis(O2A) \\sim Ueq, Uanis(O2B) \\sim Ueq, Uanis(F2B) \\sim Ueq, Uanis(F2A) \\sim Ueq, Uanis(F3A) \\sim Ueq, Uanis(F3B) \\sim Ueq, Uanis(F1B) \\sim Ueq, Uanis(F1A) \\sim Ueq: with sigma of 0.01 and sigma for terminal atoms of 0.02
Uanis(F4') \\sim Ueq, Uanis(F4) \\sim Ueq, Uanis(F5') \\sim Ueq, Uanis(F5) \\sim Ueq, Uanis(F6') \\sim Ueq, Uanis(F6) \\sim Ueq: with sigma of 0.01 and sigma for terminal atoms of 0.02
Uanis(O1A) = Uanis(O1B)
Uanis(O2A) = Uanis(O2B)
4. Others
 Sof(F4')=Sof(F5')=Sof(F6')=1-FVAR(1)
 Sof(F4)=Sof(F5)=Sof(F6)=FVAR(1)
 Sof(F1B)=Sof(F2B)=Sof(F3B)=Sof(O1B)=Sof(O2B)=1-FVAR(2)
 Sof(O2A)=Sof(O1A)=Sof(F2A)=Sof(F1A)=Sof(F3A)=FVAR(2)
5.a Idealised Me refined as rotating group:
 C3(H3A,H3B,H3C), C4(H4A,H4B,H4C), C7(H7A,H7B,H7C), C8(H8A,H8B,H8C)
;

loop_
_space_group_symop_id
_space_group_symop_operation_xyz
1 'x, y, z'
2 '-x, -y, -z'

loop_
_atom_site_label
_atom_site_type_symbol
_atom_site_fract_x
_atom_site_fract_y
_atom_site_fract_z
_atom_site_U_iso_or_equiv
_atom_site_adp_type
_atom_site_occupancy
_atom_site_symmetry_multiplicity
_atom_site_calc_flag
_atom_site_refinement_flags
_atom_site_disorder_assembly
_atom_site_disorder_group
Ag1 Ag 0.44787(4) 0.14202(4) 0.04984(3) 0.05039(18) Uani 1 1 d . . .
Ag2 Ag 0.64077(5) 0.22815(4) 0.21944(4) 0.06183(19) Uani 1 1 d . . .
S1 S 0.20700(16) 0.05449(14) 0.47666(13) 0.0609(4) Uani 1 1 d . A .
S2 S 0.68765(17) 0.47726(14) -0.22942(13) 0.0614(4) Uani 1 1 d . A .
F1B F 1.0308(9) 0.3907(10) 0.3525(9) 0.145(3) Uani 0.818(7) 1 d PU A 2
F2B F 0.8179(12) 0.5026(7) 0.4239(11) 0.130(4) Uani 0.818(7) 1 d PU A 2
F3B F 0.9152(10) 0.3124(6) 0.5327(5) 0.114(2) Uani 0.818(7) 1 d PU A 2
F4 F 0.9543(12) -0.2310(10) 0.2403(7) 0.103(4) Uani 0.619(19) 1 d PDU A 1
F5 F 1.0191(10) -0.1408(8) 0.0473(12) 0.126(6) Uani 0.619(19) 1 d PDU A 1
F6 F 0.8680(11) -0.2680(8) 0.0973(13) 0.108(5) Uani 0.619(19) 1 d PDU A 1
F4' F 0.8841(19) -0.2818(11) 0.2145(16) 0.128(9) Uani 0.381(19) 1 d PDU A 2
F5' F 1.0401(11) -0.1605(16) 0.131(2) 0.099(6) Uani 0.381(19) 1 d PDU A 2
F6' F 0.9211(17) -0.2083(18) 0.0158(14) 0.105(6) Uani 0.381(19) 1 d PDU A 2
O1B O 0.8696(13) 0.2731(11) 0.2791(10) 0.161(4) Uani 0.818(7) 1 d PDU A 2
O2B O 0.6699(12) 0.3566(11) 0.3627(11) 0.163(4) Uani 0.818(7) 1 d PDU A 1
O3 O 0.7746(4) 0.0064(4) 0.1949(3) 0.0611(9) Uani 1 1 d D A .
O4 O 0.6621(4) -0.0452(4) 0.0643(4) 0.0670(10) Uani 1 1 d D . .
N1 N 0.4087(4) 0.1637(4) 0.3227(4) 0.0453(8) Uani 1 1 d . A .
N2 N 0.3424(4) 0.1131(4) 0.2535(3) 0.0452(9) Uani 1 1 d . . .
N3 N 0.5659(4) 0.3042(4) -0.0665(3) 0.0451(9) Uani 1 1 d . . .
N4 N 0.6416(4) 0.3492(4) 0.0009(4) 0.0456(9) Uani 1 1 d . A .
C1 C 0.2348(5) 0.0545(5) 0.3204(5) 0.0498(11) Uani 1 1 d . A .
C2 C 0.3474(5) 0.1424(4) 0.4401(4) 0.0463(10) Uani 1 1 d . . .
C3 C 0.1455(7) -0.0067(7) 0.2672(6) 0.0710(16) Uani 1 1 d . . .
H3A H 0.0448 0.0499 0.2514 0.107 Uiso 1 1 calc R A .
H3B H 0.1335 -0.0891 0.3272 0.107 Uiso 1 1 calc R . .
H3C H 0.2006 -0.0203 0.1885 0.107 Uiso 1 1 calc R . .
C4 C 0.3938(7) 0.1905(6) 0.5340(5) 0.0628(13) Uani 1 1 d . A .
H4A H 0.4841 0.2258 0.4974 0.094 Uiso 1 1 calc R . .
H4B H 0.4173 0.1194 0.6100 0.094 Uiso 1 1 calc R . .
H4C H 0.3098 0.2574 0.5551 0.094 Uiso 1 1 calc R . .
C5 C 0.7103(5) 0.4397(4) -0.0711(5) 0.0456(10) Uani 1 1 d . . .
C6 C 0.5800(5) 0.3615(5) -0.1881(5) 0.0503(11) Uani 1 1 d . A .
C7 C 0.8021(7) 0.5042(6) -0.0246(6) 0.0676(15) Uani 1 1 d . A .
H7A H 0.7528 0.5954 -0.0405 0.101 Uiso 1 1 calc R . .
H7B H 0.9053 0.4951 -0.0687 0.101 Uiso 1 1 calc R . .
H7C H 0.8076 0.4641 0.0655 0.101 Uiso 1 1 calc R . .
C8 C 0.5116(8) 0.3288(7) -0.2811(6) 0.0765(17) Uani 1 1 d . . .
H8A H 0.4411 0.2733 -0.2359 0.115 Uiso 1 1 calc R A .
H8B H 0.5932 0.2841 -0.3307 0.115 Uiso 1 1 calc R . .
H8C H 0.4561 0.4077 -0.3368 0.115 Uiso 1 1 calc R . .
C9 C 0.8050(8) 0.3252(6) 0.3557(6) 0.0688(15) Uani 1 1 d . . .
C10 C 0.8912(7) 0.3862(5) 0.4142(6) 0.0671(15) Uani 1 1 d . A .
C11 C 0.7658(5) -0.0586(4) 0.1288(4) 0.0406(9) Uani 1 1 d . A .
C12 C 0.9018(5) -0.1750(5) 0.1256(4) 0.0578(13) Uani 1 1 d D . .
O2A O 0.736(4) 0.251(5) 0.468(2) 0.163(4) Uani 0.182(7) 1 d PDU A 2
O1A O 0.873(4) 0.194(4) 0.380(5) 0.161(4) Uani 0.182(7) 1 d PDU A 1
F2A F 0.778(6) 0.456(4) 0.479(4) 0.120(9) Uani 0.182(7) 1 d PU A 1
F1A F 0.915(4) 0.498(3) 0.319(3) 0.107(9) Uani 0.182(7) 1 d PU A 1
F3A F 1.016(4) 0.350(3) 0.449(4) 0.109(9) Uani 0.182(7) 1 d PU A 1

loop_
_atom_site_aniso_label
_atom_site_aniso_U_11
_atom_site_aniso_U_22
_atom_site_aniso_U_33
_atom_site_aniso_U_23
_atom_site_aniso_U_13
_atom_site_aniso_U_12
Ag1 0.0530(3) 0.0568(3) 0.0491(2) -0.01955(17) -0.00396(16) -0.02113(17)
Ag2 0.0629(3) 0.0810(3) 0.0556(3) -0.0234(2) -0.00966(19) -0.0328(2)
S1 0.0579(7) 0.0768(9) 0.0511(7) -0.0192(6) 0.0100(6) -0.0306(7)
S2 0.0644(8) 0.0647(8) 0.0543(7) -0.0057(6) -0.0044(6) -0.0299(6)
F1B 0.099(5) 0.189(8) 0.157(7) -0.019(6) -0.001(5) -0.096(5)
F2B 0.158(7) 0.075(4) 0.189(10) -0.056(5) -0.092(7) -0.005(4)
F3B 0.157(6) 0.119(4) 0.070(3) -0.022(3) -0.055(4) -0.020(4)
F4 0.118(7) 0.084(6) 0.096(5) -0.023(4) -0.061(5) 0.025(5)
F5 0.067(6) 0.105(6) 0.149(9) -0.013(6) 0.046(6) 0.004(4)
F6 0.105(6) 0.072(5) 0.179(12) -0.077(7) -0.062(7) 0.012(4)
F4' 0.122(12) 0.060(7) 0.142(14) 0.011(8) 0.019(10) 0.000(7)
F5' 0.048(5) 0.106(10) 0.168(15) -0.081(11) -0.026(8) 0.000(6)
F6' 0.104(10) 0.104(11) 0.110(10) -0.070(9) -0.035(8) 0.033(8)
O1B 0.194(7) 0.172(7) 0.149(7) -0.096(6) -0.053(6) -0.011(6)
O2B 0.129(6) 0.190(7) 0.216(8) -0.072(6) -0.047(5) -0.075(5)
O3 0.064(2) 0.067(2) 0.065(2) -0.0339(18) -0.0177(18) -0.0119(17)
O4 0.054(2) 0.068(2) 0.095(3) -0.041(2) -0.034(2) 0.0012(17)
N1 0.0423(19) 0.056(2) 0.044(2) -0.0199(17) -0.0004(16) -0.0183(17)
N2 0.0384(18) 0.056(2) 0.047(2) -0.0189(17) -0.0027(16) -0.0168(17)
N3 0.0428(19) 0.053(2) 0.044(2) -0.0125(17) -0.0071(16) -0.0187(16)
N4 0.0421(19) 0.051(2) 0.049(2) -0.0180(17) -0.0060(17) -0.0137(17)
C1 0.043(2) 0.059(3) 0.051(3) -0.018(2) 0.000(2) -0.017(2)
C2 0.044(2) 0.050(2) 0.045(2) -0.016(2) -0.0028(19) -0.0080(19)
C3 0.062(3) 0.093(4) 0.074(4) -0.028(3) 0.002(3) -0.045(3)
C4 0.070(3) 0.075(3) 0.051(3) -0.029(3) -0.001(2) -0.019(3)
C5 0.037(2) 0.044(2) 0.056(3) -0.017(2) -0.0033(19) -0.0092(18)
C6 0.044(2) 0.056(3) 0.051(3) -0.013(2) -0.008(2) -0.013(2)
C7 0.060(3) 0.067(3) 0.089(4) -0.030(3) -0.007(3) -0.028(3)
C8 0.087(4) 0.099(4) 0.058(3) -0.019(3) -0.020(3) -0.042(4)
C9 0.079(4) 0.062(3) 0.073(4) -0.022(3) -0.021(3) -0.016(3)
C10 0.069(4) 0.055(3) 0.083(4) -0.016(3) -0.027(3) -0.017(3)
C11 0.037(2) 0.044(2) 0.043(2) -0.0123(19) -0.0066(18) -0.0127(18)
C12 0.053(3) 0.060(3) 0.064(3) -0.022(3) -0.015(3) -0.009(2)
O2A 0.129(6) 0.190(7) 0.216(8) -0.072(6) -0.047(5) -0.075(5)
O1A 0.194(7) 0.172(7) 0.149(7) -0.096(6) -0.053(6) -0.011(6)
F2A 0.149(15) 0.103(15) 0.138(16) -0.079(12) -0.019(13) -0.023(13)
F1A 0.137(18) 0.079(13) 0.120(16) -0.020(12) -0.012(14) -0.063(13)
F3A 0.079(14) 0.114(16) 0.133(19) -0.034(15) -0.055(14) 0.004(12)

loop_
_atom_type_symbol
_atom_type_description
_atom_type_scat_dispersion_real
_atom_type_scat_dispersion_imag
_atom_type_scat_source
C C 0.0033 0.0016 'International Tables Vol C Tables 4.2.6.8 and 6.1.1.4'
H H 0.0000 0.0000 'International Tables Vol C Tables 4.2.6.8 and 6.1.1.4'
N N 0.0061 0.0033 'International Tables Vol C Tables 4.2.6.8 and 6.1.1.4'
O O 0.0106 0.0060 'International Tables Vol C Tables 4.2.6.8 and 6.1.1.4'
F F 0.0171 0.0103 'International Tables Vol C Tables 4.2.6.8 and 6.1.1.4'
S S 0.1246 0.1234 'International Tables Vol C Tables 4.2.6.8 and 6.1.1.4'
Ag Ag -0.8971 1.1015 'International Tables Vol C Tables 4.2.6.8 and 6.1.1.4'

loop_
_geom_angle_atom_site_label_1
_geom_angle_atom_site_label_2
_geom_angle_atom_site_label_3
_geom_angle
_geom_angle_site_symmetry_1
_geom_angle_site_symmetry_3
O4 Ag1 Ag2 85.35(8) . .
O4 Ag1 Ag2 170.48(8) 2_655 .
O4 Ag1 O4 85.34(11) 2_655 .
N2 Ag1 Ag2 67.12(9) . .
N2 Ag1 O4 113.22(14) . 2_655
N2 Ag1 O4 102.93(14) . .
N2 Ag1 N3 125.28(14) . .
N3 Ag1 Ag2 66.73(9) . .
N3 Ag1 O4 117.17(14) . 2_655
N3 Ag1 O4 101.01(14) . .
O1B Ag2 Ag1 156.9(2) . .
O1B Ag2 O2B 46.5(3) . .
O1B Ag2 O3 96.6(2) . .
O2B Ag2 Ag1 154.6(2) . .
O3 Ag2 Ag1 69.10(8) . .
O3 Ag2 O2B 133.8(3) . .
N1 Ag2 Ag1 63.52(9) . .
N1 Ag2 O1B 137.7(3) . .
N1 Ag2 O2B 99.6(2) . .
N1 Ag2 O3 93.75(13) . .
N1 Ag2 N4 116.73(13) . .
N4 Ag2 Ag1 64.15(9) . .
N4 Ag2 O1B 102.0(3) . .
N4 Ag2 O2B 113.7(3) . .
N4 Ag2 O3 98.64(12) . .
C2 S1 C1 88.2(2) . .
C6 S2 C5 88.6(2) . .
C9 O1B Ag2 98.7(7) . .
C9 O2B Ag2 95.5(7) . .
C11 O3 Ag2 136.4(3) . .
Ag1 O4 Ag1 94.66(11) 2_655 .
C11 O4 Ag1 118.2(3) . .
C11 O4 Ag1 146.7(3) . 2_655
N2 N1 Ag2 114.2(3) . .
C2 N1 Ag2 131.9(3) . .
C2 N1 N2 112.3(4) . .
N1 N2 Ag1 114.2(3) . .
C1 N2 Ag1 132.5(3) . .
C1 N2 N1 113.3(4) . .
N4 N3 Ag1 115.8(3) . .
C6 N3 Ag1 131.0(3) . .
C6 N3 N4 113.2(4) . .
N3 N4 Ag2 113.2(3) . .
C5 N4 Ag2 133.5(3) . .
C5 N4 N3 113.0(4) . .
N2 C1 S1 112.8(4) . .
N2 C1 C3 123.4(5) . .
C3 C1 S1 123.9(4) . .
N1 C2 S1 113.4(4) . .
N1 C2 C4 123.2(4) . .
C4 C2 S1 123.4(4) . .
C1 C3 H3A 109.5 . .
C1 C3 H3B 109.5 . .
C1 C3 H3C 109.5 . .
H3A C3 H3B 109.5 . .
H3A C3 H3C 109.5 . .
H3B C3 H3C 109.5 . .
C2 C4 H4A 109.5 . .
C2 C4 H4B 109.5 . .
C2 C4 H4C 109.5 . .
H4A C4 H4B 109.5 . .
H4A C4 H4C 109.5 . .
H4B C4 H4C 109.5 . .
N4 C5 S2 112.7(3) . .
N4 C5 C7 124.5(5) . .
C7 C5 S2 122.7(4) . .
N3 C6 S2 112.5(4) . .
N3 C6 C8 123.4(5) . .
C8 C6 S2 124.1(4) . .
C5 C7 H7A 109.5 . .
C5 C7 H7B 109.5 . .
C5 C7 H7C 109.5 . .
H7A C7 H7B 109.5 . .
H7A C7 H7C 109.5 . .
H7B C7 H7C 109.5 . .
C6 C8 H8A 109.5 . .
C6 C8 H8B 109.5 . .
C6 C8 H8C 109.5 . .
H8A C8 H8B 109.5 . .
H8A C8 H8C 109.5 . .
H8B C8 H8C 109.5 . .
O1B C9 C10 120.4(8) . .
O1B C9 O2A 117.5(19) . .
O1B C9 O1A 54(2) . .
O2B C9 O1B 118.0(9) . .
O2B C9 C10 119.0(8) . .
O2B C9 O2A 68.3(19) . .
O2B C9 O1A 118(2) . .
O2A C9 C10 98.2(15) . .
O1A C9 C10 109.2(17) . .
O1A C9 O2A 68(3) . .
F1B C10 F3B 105.4(7) . .
F1B C10 C9 111.0(7) . .
F1B C10 F2A 139.0(18) . .
F1B C10 F1A 60.1(15) . .
F2B C10 F1B 109.7(7) . .
F2B C10 F3B 105.3(7) . .
F2B C10 C9 114.9(6) . .
F2B C10 F2A 33.4(17) . .
F2B C10 F1A 58.8(14) . .
F3B C10 C9 110.0(6) . .
F3B C10 F2A 80(2) . .
F3B C10 F1A 145.4(13) . .
F2A C10 C9 104.3(19) . .
F2A C10 F1A 92(2) . .
F1A C10 C9 104.7(13) . .
F3A C10 F1B 48(2) . .
F3A C10 F2B 113.5(16) . .
F3A C10 F3B 58(2) . .
F3A C10 C9 131.5(16) . .
F3A C10 F2A 117(3) . .
F3A C10 F1A 98(2) . .
O3 C11 O4 129.5(4) . .
O3 C11 C12 115.9(4) . .
O4 C11 C12 114.6(4) . .
F4 C12 F6' 135.8(7) . .
F4 C12 C11 110.5(5) . .
F5 C12 F4 105.8(4) . .
F5 C12 F6 108.0(5) . .
F5 C12 F4' 133.4(8) . .
F5 C12 F5' 41.8(6) . .
F5 C12 F6' 66.4(6) . .
F5 C12 C11 112.1(5) . .
F6 C12 F4 105.4(4) . .
F6 C12 F5' 127.8(8) . .
F6 C12 F6' 46.5(6) . .
F6 C12 C11 114.4(5) . .
F4' C12 F4 48.6(7) . .
F4' C12 F6 59.9(7) . .
F4' C12 F5' 106.5(6) . .
F4' C12 F6' 103.5(6) . .
F4' C12 C11 113.5(7) . .
F5' C12 F4 65.3(6) . .
F5' C12 F6' 102.8(6) . .
F5' C12 C11 116.7(7) . .
F6' C12 C11 112.5(6) . .

loop_
_geom_bond_atom_site_label_1
_geom_bond_atom_site_label_2
_geom_bond_distance
_geom_bond_site_symmetry_2
Ag1 Ag2 3.2941(6) .
Ag1 O4 2.403(3) .
Ag1 O4 2.393(3) 2_655
Ag1 N2 2.243(4) .
Ag1 N3 2.245(4) .
Ag2 O1B 2.494(10) .
Ag2 O2B 2.558(10) .
Ag2 O3 2.513(4) .
Ag2 N1 2.356(4) .
Ag2 N4 2.361(4) .
S1 C1 1.713(5) .
S1 C2 1.712(5) .
S2 C5 1.713(5) .
S2 C6 1.711(5) .
F1B C10 1.317(9) .
F2B C10 1.313(10) .
F3B C10 1.326(8) .
F4 C12 1.337(6) .
F5 C12 1.292(7) .
F6 C12 1.299(7) .
F4' C12 1.297(8) .
F5' C12 1.310(8) .
F6' C12 1.362(8) .
O1B C9 1.166(10) .
O2B C9 1.162(11) .
O3 C11 1.217(5) .
O4 Ag1 2.393(3) 2_655
O4 C11 1.230(5) .
N1 N2 1.383(5) .
N1 C2 1.292(6) .
N2 C1 1.291(6) .
N3 N4 1.381(5) .
N3 C6 1.292(6) .
N4 C5 1.287(6) .
C1 C3 1.486(7) .
C2 C4 1.488(7) .
C3 H3A 0.9600 .
C3 H3B 0.9600 .
C3 H3C 0.9600 .
C4 H4A 0.9600 .
C4 H4B 0.9600 .
C4 H4C 0.9600 .
C5 C7 1.483(7) .
C6 C8 1.483(7) .
C7 H7A 0.9600 .
C7 H7B 0.9600 .
C7 H7C 0.9600 .
C8 H8A 0.9600 .
C8 H8B 0.9600 .
C8 H8C 0.9600 .
C9 C10 1.503(8) .
C9 O2A 1.39(3) .
C9 O1A 1.38(3) .
C10 F2A 1.35(4) .
C10 F1A 1.38(2) .
C10 F3A 1.18(2) .
C11 C12 1.524(6) .

loop_
_geom_torsion_atom_site_label_1
_geom_torsion_atom_site_label_2
_geom_torsion_atom_site_label_3
_geom_torsion_atom_site_label_4
_geom_torsion
_geom_torsion_site_symmetry_1
_geom_torsion_site_symmetry_4
Ag1 Ag2 O1B C9 168.5(3) . .
Ag1 Ag2 O2B C9 -170.0(3) . .
Ag1 Ag2 O3 C11 13.4(4) . .
Ag1 Ag2 N1 N2 7.7(2) . .
Ag1 Ag2 N1 C2 171.9(4) . .
Ag1 Ag2 N4 N3 -3.2(2) . .
Ag1 Ag2 N4 C5 -175.2(4) . .
Ag1 O4 C11 O3 -165.2(4) 2_655 .
Ag1 O4 C11 O3 4.4(7) . .
Ag1 O4 C11 C12 14.1(8) 2_655 .
Ag1 O4 C11 C12 -176.3(3) . .
Ag1 N2 C1 S1 176.6(2) . .
Ag1 N2 C1 C3 -3.1(7) . .
Ag1 N3 N4 Ag2 4.7(3) . .
Ag1 N3 N4 C5 178.4(3) . .
Ag1 N3 C6 S2 -178.0(2) . .
Ag1 N3 C6 C8 1.3(8) . .
Ag2 Ag1 O4 Ag1 178.01(12) . 2_655
Ag2 Ag1 O4 C11 3.7(4) . .
Ag2 Ag1 N2 N1 7.9(2) . .
Ag2 Ag1 N2 C1 -169.6(4) . .
Ag2 Ag1 N3 N4 -3.4(2) . .
Ag2 Ag1 N3 C6 174.2(4) . .
Ag2 O1B C9 O2B -12.0(11) . .
Ag2 O1B C9 C10 -173.7(5) . .
Ag2 O1B C9 O2A 67(2) . .
Ag2 O1B C9 O1A 94(2) . .
Ag2 O2B C9 O1B 11.6(11) . .
Ag2 O2B C9 C10 173.6(5) . .
Ag2 O2B C9 O2A -99.0(17) . .
Ag2 O2B C9 O1A -51(2) . .
Ag2 O3 C11 O4 -15.9(8) . .
Ag2 O3 C11 C12 164.7(3) . .
Ag2 N1 N2 Ag1 -11.1(3) . .
Ag2 N1 N2 C1 166.8(3) . .
Ag2 N1 C2 S1 -162.8(2) . .
Ag2 N1 C2 C4 17.7(7) . .
Ag2 N4 C5 S2 171.9(2) . .
Ag2 N4 C5 C7 -7.1(7) . .
O1B Ag2 O2B C9 -6.6(6) . .
O1B Ag2 O3 C11 -147.9(5) . .
O1B Ag2 N1 N2 -160.7(4) . .
O1B Ag2 N1 C2 3.5(6) . .
O1B Ag2 N4 N3 157.1(3) . .
O1B Ag2 N4 C5 -14.8(5) . .
O1B C9 C10 F1B 10.7(11) . .
O1B C9 C10 F2B 135.9(11) . .
O1B C9 C10 F3B -105.5(10) . .
O1B C9 C10 F2A 170(2) . .
O1B C9 C10 F1A 73.9(19) . .
O1B C9 C10 F3A -41(3) . .
O2B Ag2 O1B C9 6.6(6) . .
O2B Ag2 O3 C11 -179.7(5) . .
O2B Ag2 N1 N2 167.7(4) . .
O2B Ag2 N1 C2 -28.1(5) . .
O2B Ag2 N4 N3 -155.3(3) . .
O2B Ag2 N4 C5 32.7(5) . .
O2B C9 C10 F1B -150.8(10) . .
O2B C9 C10 F2B -25.6(13) . .
O2B C9 C10 F3B 93.0(10) . .
O2B C9 C10 F2A 8(2) . .
O2B C9 C10 F1A -87.6(19) . .
O2B C9 C10 F3A 157(3) . .
O3 Ag2 O1B C9 -141.7(7) . .
O3 Ag2 O2B C9 39.7(9) . .
O3 Ag2 N1 N2 -56.7(3) . .
O3 Ag2 N1 C2 107.5(4) . .
O3 Ag2 N4 N3 58.5(3) . .
O3 Ag2 N4 C5 -113.5(4) . .
O3 C11 C12 F4 36.8(8) . .
O3 C11 C12 F5 -80.9(9) . .
O3 C11 C12 F6 155.5(8) . .
O3 C11 C12 F4' 89.3(13) . .
O3 C11 C12 F5' -35.0(12) . .
O3 C11 C12 F6' -153.6(11) . .
O4 Ag1 Ag2 O1B 61.1(9) 2_655 .
O4 Ag1 Ag2 O1B 49.1(7) . .
O4 Ag1 Ag2 O2B -162.8(6) . .
O4 Ag1 Ag2 O2B -150.7(9) 2_655 .
O4 Ag1 Ag2 O3 -5.26(14) . .
O4 Ag1 Ag2 O3 6.8(7) 2_655 .
O4 Ag1 Ag2 N1 -110.83(15) . .
O4 Ag1 Ag2 N1 -98.8(7) 2_655 .
O4 Ag1 Ag2 N4 118.1(7) 2_655 .
O4 Ag1 Ag2 N4 106.06(15) . .
O4 Ag1 O4 Ag1 0.0 2_655 2_655
O4 Ag1 O4 C11 -174.3(5) 2_655 .
O4 Ag1 N2 N1 177.5(3) 2_655 .
O4 Ag1 N2 N1 87.1(3) . .
O4 Ag1 N2 C1 -90.4(4) . .
O4 Ag1 N2 C1 0.1(5) 2_655 .
O4 Ag1 N3 N4 -83.4(3) . .
O4 Ag1 N3 N4 -173.8(3) 2_655 .
O4 Ag1 N3 C6 94.2(4) . .
O4 Ag1 N3 C6 3.8(5) 2_655 .
O4 C11 C12 F4 -142.6(7) . .
O4 C11 C12 F5 99.6(9) . .
O4 C11 C12 F6 -23.9(9) . .
O4 C11 C12 F4' -90.1(13) . .
O4 C11 C12 F5' 145.5(11) . .
O4 C11 C12 F6' 27.0(11) . .
N1 Ag2 O1B C9 -38.7(9) . .
N1 Ag2 O2B C9 144.4(7) . .
N1 Ag2 O3 C11 73.2(5) . .
N1 Ag2 N4 N3 -40.2(3) . .
N1 Ag2 N4 C5 147.8(4) . .
N1 N2 C1 S1 -0.9(5) . .
N1 N2 C1 C3 179.4(5) . .
N2 Ag1 Ag2 O1B 155.2(7) . .
N2 Ag1 Ag2 O2B -56.6(6) . .
N2 Ag1 Ag2 O3 100.89(14) . .
N2 Ag1 Ag2 N1 -4.69(15) . .
N2 Ag1 Ag2 N4 -147.79(14) . .
N2 Ag1 O4 Ag1 112.78(14) . 2_655
N2 Ag1 O4 C11 -61.5(4) . .
N2 Ag1 N3 N4 31.3(3) . .
N2 Ag1 N3 C6 -151.1(4) . .
N2 N1 C2 S1 1.7(5) . .
N2 N1 C2 C4 -177.9(4) . .
N3 Ag1 Ag2 O1B -55.0(7) . .
N3 Ag1 Ag2 O2B 93.1(6) . .
N3 Ag1 Ag2 O3 -109.36(14) . .
N3 Ag1 Ag2 N1 145.07(15) . .
N3 Ag1 Ag2 N4 1.96(14) . .
N3 Ag1 O4 Ag1 -116.80(14) . 2_655
N3 Ag1 O4 C11 68.9(4) . .
N3 Ag1 N2 N1 -26.7(3) . .
N3 Ag1 N2 C1 155.9(4) . .
N3 N4 C5 S2 -0.1(5) . .
N3 N4 C5 C7 -179.1(4) . .
N4 Ag2 O1B C9 118.0(7) . .
N4 Ag2 O2B C9 -90.7(7) . .
N4 Ag2 O3 C11 -44.6(5) . .
N4 Ag2 N1 N2 44.9(3) . .
N4 Ag2 N1 C2 -150.9(4) . .
N4 N3 C6 S2 -0.4(5) . .
N4 N3 C6 C8 178.9(5) . .
C1 S1 C2 N1 -1.8(4) . .
C1 S1 C2 C4 177.7(4) . .
C2 S1 C1 N2 1.5(4) . .
C2 S1 C1 C3 -178.8(5) . .
C2 N1 N2 Ag1 -178.5(3) . .
C2 N1 N2 C1 -0.5(5) . .
C5 S2 C6 N3 0.3(4) . .
C5 S2 C6 C8 -179.0(5) . .
C6 S2 C5 N4 -0.1(4) . .
C6 S2 C5 C7 178.9(4) . .
C6 N3 N4 Ag2 -173.3(3) . .
C6 N3 N4 C5 0.3(5) . .
O2A C9 C10 F1B 140(2) . .
O2A C9 C10 F2B -95(2) . .
O2A C9 C10 F3B 23(2) . .
O2A C9 C10 F2A -62(3) . .
O2A C9 C10 F1A -157(3) . .
O2A C9 C10 F3A 88(4) . .
O1A C9 C10 F1B 70(3) . .
O1A C9 C10 F2B -165(3) . .
O1A C9 C10 F3B -46(3) . .
O1A C9 C10 F2A -131(3) . .
O1A C9 C10 F1A 133(3) . .
O1A C9 C10 F3A 18(4) . .
